data_2234112
loop_
_publ_author_name
'Manikandan, N.'
'Murugavel, S.'
'Kannan, D.'
'Bakthadoss, M.'

_publ_section_title
;
 (<i>E</i>)-3-(2-Chlorophenyl)-2-[(2-formylphenoxy)methyl]prop-2-enenitrile
;
_journal_coeditor_code BT5830
_journal_issue 4
_journal_name_full 'Acta Crystallographica Section E'
_journal_page_first o934
_journal_paper_doi 10.1107/S1600536812008410
_journal_volume 68
_journal_year 2012
_chemical_formula_iupac 'C17 H12 Cl N O2'
_chemical_formula_moiety 'C17 H12 Cl N O2'
_chemical_formula_sum 'C17 H12 Cl N O2'
_chemical_formula_weight 297.73
_chemical_name_systematic
;
(<i>E</i>)-3-(2-Chlorophenyl)-2-[(2-formylphenoxy)methyl]prop-2-enenitrile
;
_space_group_IT_number 2
_symmetry_cell_setting triclinic
_symmetry_space_group_name_Hall '-P 1'
_symmetry_space_group_name_H-M 'P -1'
_atom_sites_solution_hydrogens geom
_atom_sites_solution_primary direct
_atom_sites_solution_secondary difmap
_cell_angle_alpha 75.470(3)
_cell_angle_beta 84.696(2)
_cell_angle_gamma 70.935(2)
_cell_formula_units_Z 2
_cell_length_a 7.5022(4)
_cell_length_b 7.8301(4)
_cell_length_c 13.2379(8)
_cell_measurement_reflns_used 3463
_cell_measurement_temperature 293(2)
_cell_measurement_theta_max 28.1
_cell_measurement_theta_min 2.8
_cell_volume 711.43(7)
_computing_cell_refinement 'APEX2 and SAINT (Bruker, 2004)'
_computing_data_collection 'APEX2 (Bruker, 2004)'
_computing_data_reduction 'SAINT and XPREP (Bruker, 2004)'
_computing_molecular_graphics 'ORTEP-3 (Farrugia, 1997)'
_computing_publication_material
;
SHELXL97 (Sheldrick, 2008) and  PLATON (Spek, 2009)
;
_computing_structure_refinement 'SHELXL97 (Sheldrick, 2008)'
_computing_structure_solution 'SHELXS97 (Sheldrick, 2008)'
_diffrn_ambient_temperature 293(2)
_diffrn_detector_area_resol_mean 10.0
_diffrn_measured_fraction_theta_full 0.992
_diffrn_measured_fraction_theta_max 0.992
_diffrn_measurement_device_type 'Bruker APEXII CCD'
_diffrn_measurement_method \w
_diffrn_radiation_monochromator graphite
_diffrn_radiation_source 'fine-focus sealed tube'
_diffrn_radiation_type MoK\a
_diffrn_radiation_wavelength 0.71073
_diffrn_reflns_av_R_equivalents 0.0286
_diffrn_reflns_av_sigmaI/netI 0.0219
_diffrn_reflns_limit_h_max 9
_diffrn_reflns_limit_h_min -9
_diffrn_reflns_limit_k_max 10
_diffrn_reflns_limit_k_min -10
_diffrn_reflns_limit_l_max 17
_diffrn_reflns_limit_l_min -17
_diffrn_reflns_number 14438
_diffrn_reflns_theta_full 28.06
_diffrn_reflns_theta_max 28.06
_diffrn_reflns_theta_min 2.83
_exptl_absorpt_coefficient_mu 0.271
_exptl_absorpt_correction_T_max 0.960
_exptl_absorpt_correction_T_min 0.937
_exptl_absorpt_correction_type multi-scan
_exptl_absorpt_process_details '(SADABS; Sheldrick, 1996)'
_exptl_crystal_colour colourless
_exptl_crystal_density_diffrn 1.390
_exptl_crystal_density_method 'not measured'
_exptl_crystal_description block
_exptl_crystal_F_000 308
_exptl_crystal_size_max 0.24
_exptl_crystal_size_mid 0.21
_exptl_crystal_size_min 0.15
_refine_diff_density_max 0.198
_refine_diff_density_min -0.189
_refine_ls_extinction_method none
_refine_ls_goodness_of_fit_ref 1.036
_refine_ls_hydrogen_treatment constr
_refine_ls_matrix_type full
_refine_ls_number_parameters 190
_refine_ls_number_reflns 3433
_refine_ls_number_restraints 0
_refine_ls_restrained_S_all 1.036
_refine_ls_R_factor_all 0.0532
_refine_ls_R_factor_gt 0.0406
_refine_ls_shift/su_max 0.000
_refine_ls_shift/su_mean 0.000
_refine_ls_structure_factor_coef Fsqd
_refine_ls_weighting_details 'calc w = 1/[\s^2^(Fo^2^)+(0.0530P)^2^+0.1590P] where P=(Fo^2^+2Fc^2^)/3'
_refine_ls_weighting_scheme calc
_refine_ls_wR_factor_gt 0.1062
_refine_ls_wR_factor_ref 0.1142
_reflns_number_gt 2685
_reflns_number_total 3433
_reflns_threshold_expression I>2\s(I)
_cod_data_source_file bt5830.cif
_cod_data_source_block I
_cod_database_code 2234112
_cod_database_fobs_code 2234112

loop_
_symmetry_equiv_pos_as_xyz
'x, y, z'
'-x, -y, -z'

loop_
_atom_site_type_symbol
_atom_site_label
_atom_site_fract_x
_atom_site_fract_y
_atom_site_fract_z
_atom_site_U_iso_or_equiv
_atom_site_adp_type
_atom_site_calc_flag
_atom_site_refinement_flags
_atom_site_occupancy
_atom_site_symmetry_multiplicity
Cl Cl1 0.31341(8) 0.23140(7) 0.01456(3) 0.07011(17) Uani d . 1 1
N N1 0.1141(2) -0.1357(2) 0.40658(12) 0.0660(4) Uani d . 1 1
O O1 0.3876(2) -0.21291(18) 0.75288(10) 0.0765(4) Uani d . 1 1
O O2 0.28615(15) 0.15782(13) 0.48411(7) 0.0436(2) Uani d . 1 1
C C1 0.32059(19) 0.22280(18) 0.56458(10) 0.0364(3) Uani d . 1 1
C C2 0.3173(2) 0.4030(2) 0.55536(12) 0.0471(4) Uani d . 1 1
H H2 0.2830 0.4913 0.4928 0.057 Uiso calc R 1 1
C C3 0.3655(3) 0.4509(2) 0.64002(14) 0.0562(4) Uani d . 1 1
H H3 0.3639 0.5724 0.6336 0.067 Uiso calc R 1 1
C C4 0.4160(3) 0.3238(2) 0.73390(13) 0.0559(4) Uani d . 1 1
H H4 0.4513 0.3578 0.7896 0.067 Uiso calc R 1 1
C C5 0.4132(2) 0.1464(2) 0.74357(11) 0.0474(4) Uani d . 1 1
H H5 0.4442 0.0603 0.8071 0.057 Uiso calc R 1 1
C C6 0.36463(19) 0.09286(18) 0.66019(10) 0.0377(3) Uani d . 1 1
C C7 0.3555(2) -0.0949(2) 0.67304(12) 0.0479(4) Uani d . 1 1
H H7 0.3225 -0.1251 0.6153 0.057 Uiso calc R 1 1
C C8 0.1837(2) 0.2928(2) 0.39872(11) 0.0428(3) Uani d . 1 1
H H8A 0.2576 0.3715 0.3627 0.051 Uiso calc R 1 1
H H8B 0.0670 0.3705 0.4233 0.051 Uiso calc R 1 1
C C9 0.1425(2) 0.1907(2) 0.32654(11) 0.0407(3) Uani d . 1 1
C C10 0.1257(2) 0.2525(2) 0.22304(11) 0.0453(3) Uani d . 1 1
H H10 0.0988 0.1754 0.1876 0.054 Uiso calc R 1 1
C C11 0.1448(2) 0.4273(2) 0.15926(11) 0.0450(3) Uani d . 1 1
C C12 0.2291(2) 0.4332(2) 0.05996(12) 0.0505(4) Uani d . 1 1
C C13 0.2510(3) 0.5949(3) -0.00219(14) 0.0639(5) Uani d . 1 1
H H13 0.3080 0.5953 -0.0676 0.077 Uiso calc R 1 1
C C14 0.1887(3) 0.7543(3) 0.03273(17) 0.0725(6) Uani d . 1 1
H H14 0.2040 0.8635 -0.0090 0.087 Uiso calc R 1 1
C C15 0.1029(3) 0.7550(3) 0.12961(16) 0.0693(5) Uani d . 1 1
H H15 0.0605 0.8643 0.1528 0.083 Uiso calc R 1 1
C C16 0.0804(3) 0.5936(2) 0.19183(13) 0.0562(4) Uani d . 1 1
H H16 0.0212 0.5955 0.2566 0.067 Uiso calc R 1 1
C C17 0.1252(2) 0.0091(2) 0.37263(11) 0.0463(3) Uani d . 1 1

loop_
_atom_site_aniso_label
_atom_site_aniso_U_11
_atom_site_aniso_U_22
_atom_site_aniso_U_33
_atom_site_aniso_U_12
_atom_site_aniso_U_13
_atom_site_aniso_U_23
Cl1 0.0911(4) 0.0811(3) 0.0395(2) -0.0294(3) 0.0038(2) -0.0151(2)
N1 0.0812(11) 0.0554(9) 0.0620(9) -0.0321(8) 0.0090(8) -0.0041(7)
O1 0.1249(12) 0.0518(7) 0.0519(7) -0.0394(8) -0.0187(7) 0.0113(6)
O2 0.0599(6) 0.0349(5) 0.0322(5) -0.0102(4) -0.0091(4) -0.0044(4)
C1 0.0398(7) 0.0358(7) 0.0329(6) -0.0113(5) 0.0013(5) -0.0083(5)
C2 0.0612(9) 0.0358(7) 0.0424(8) -0.0170(7) 0.0022(7) -0.0043(6)
C3 0.0757(11) 0.0435(8) 0.0598(10) -0.0286(8) 0.0056(8) -0.0197(7)
C4 0.0689(11) 0.0625(10) 0.0472(9) -0.0272(8) 0.0005(7) -0.0242(8)
C5 0.0562(9) 0.0514(9) 0.0344(7) -0.0170(7) -0.0019(6) -0.0089(6)
C6 0.0424(7) 0.0352(7) 0.0341(7) -0.0121(6) 0.0002(5) -0.0062(5)
C7 0.0610(9) 0.0390(8) 0.0421(8) -0.0176(7) -0.0056(7) -0.0025(6)
C8 0.0504(8) 0.0388(7) 0.0339(7) -0.0099(6) -0.0036(6) -0.0037(5)
C9 0.0417(7) 0.0429(7) 0.0354(7) -0.0138(6) 0.0005(5) -0.0050(6)
C10 0.0520(8) 0.0507(8) 0.0358(7) -0.0215(7) -0.0031(6) -0.0069(6)
C11 0.0469(8) 0.0512(9) 0.0339(7) -0.0172(7) -0.0113(6) 0.0017(6)
C12 0.0520(9) 0.0601(10) 0.0358(7) -0.0200(7) -0.0105(6) 0.0020(7)
C13 0.0614(10) 0.0752(13) 0.0447(9) -0.0263(9) -0.0070(8) 0.0132(8)
C14 0.0733(13) 0.0589(12) 0.0736(13) -0.0287(10) -0.0198(10) 0.0222(10)
C15 0.0788(13) 0.0479(10) 0.0730(13) -0.0153(9) -0.0219(10) 0.0017(9)
C16 0.0621(10) 0.0509(9) 0.0478(9) -0.0124(8) -0.0107(7) -0.0013(7)
C17 0.0510(8) 0.0507(9) 0.0366(7) -0.0191(7) 0.0028(6) -0.0062(6)

loop_
_atom_type_symbol
_atom_type_description
_atom_type_scat_dispersion_real
_atom_type_scat_dispersion_imag
_atom_type_scat_source
C C 0.0033 0.0016 'International Tables Vol C Tables 4.2.6.8 and 6.1.1.4'
H H 0.0000 0.0000 'International Tables Vol C Tables 4.2.6.8 and 6.1.1.4'
N N 0.0061 0.0033 'International Tables Vol C Tables 4.2.6.8 and 6.1.1.4'
O O 0.0106 0.0060 'International Tables Vol C Tables 4.2.6.8 and 6.1.1.4'
Cl Cl 0.1484 0.1585 'International Tables Vol C Tables 4.2.6.8 and 6.1.1.4'

loop_
_geom_angle_atom_site_label_1
_geom_angle_atom_site_label_2
_geom_angle_atom_site_label_3
_geom_angle
C1 O2 C8 116.56(10)
O2 C1 C2 123.98(12)
O2 C1 C6 115.96(11)
C2 C1 C6 120.05(13)
C1 C2 C3 119.14(14)
C1 C2 H2 120.4
C3 C2 H2 120.4
C4 C3 C2 121.89(14)
C4 C3 H3 119.1
C2 C3 H3 119.1
C5 C4 C3 118.66(15)
C5 C4 H4 120.7
C3 C4 H4 120.7
C4 C5 C6 121.20(14)
C4 C5 H5 119.4
C6 C5 H5 119.4
C5 C6 C1 118.97(13)
C5 C6 C7 120.44(13)
C1 C6 C7 120.58(12)
O1 C7 C6 124.58(15)
O1 C7 H7 117.7
C6 C7 H7 117.7
O2 C8 C9 107.51(11)
O2 C8 H8A 110.2
C9 C8 H8A 110.2
O2 C8 H8B 110.2
C9 C8 H8B 110.2
H8A C8 H8B 108.5
C10 C9 C17 117.74(14)
C10 C9 C8 125.17(13)
C17 C9 C8 117.06(12)
C9 C10 C11 127.43(14)
C9 C10 H10 116.3
C11 C10 H10 116.3
C16 C11 C12 117.11(14)
C16 C11 C10 122.99(14)
C12 C11 C10 119.90(14)
C13 C12 C11 121.65(17)
C13 C12 Cl1 118.70(14)
C11 C12 Cl1 119.63(12)
C14 C13 C12 119.65(18)
C14 C13 H13 120.2
C12 C13 H13 120.2
C13 C14 C15 120.53(17)
C13 C14 H14 119.7
C15 C14 H14 119.7
C16 C15 C14 120.0(2)
C16 C15 H15 120.0
C14 C15 H15 120.0
C15 C16 C11 121.09(18)
C15 C16 H16 119.5
C11 C16 H16 119.5
N1 C17 C9 178.10(17)

loop_
_geom_bond_atom_site_label_1
_geom_bond_atom_site_label_2
_geom_bond_distance
Cl1 C12 1.7353(18)
N1 C17 1.137(2)
O1 C7 1.2004(18)
O2 C1 1.3672(16)
O2 C8 1.4199(16)
C1 C2 1.378(2)
C1 C6 1.3992(18)
C2 C3 1.379(2)
C2 H2 0.9300
C3 C4 1.378(2)
C3 H3 0.9300
C4 C5 1.369(2)
C4 H4 0.9300
C5 C6 1.390(2)
C5 H5 0.9300
C6 C7 1.460(2)
C7 H7 0.9300
C8 C9 1.499(2)
C8 H8A 0.9700
C8 H8B 0.9700
C9 C10 1.3367(19)
C9 C17 1.443(2)
C10 C11 1.460(2)
C10 H10 0.9300
C11 C16 1.395(2)
C11 C12 1.402(2)
C12 C13 1.376(2)
C13 C14 1.364(3)
C13 H13 0.9300
C14 C15 1.381(3)
C14 H14 0.9300
C15 C16 1.377(3)
C15 H15 0.9300
C16 H16 0.9300

loop_
_geom_torsion_atom_site_label_1
_geom_torsion_atom_site_label_2
_geom_torsion_atom_site_label_3
_geom_torsion_atom_site_label_4
_geom_torsion
C8 O2 C1 C2 -21.16(19)
C8 O2 C1 C6 160.05(12)
O2 C1 C2 C3 -176.06(14)
C6 C1 C2 C3 2.7(2)
C1 C2 C3 C4 -0.3(3)
C2 C3 C4 C5 -1.7(3)
C3 C4 C5 C6 1.4(3)
C4 C5 C6 C1 0.9(2)
C4 C5 C6 C7 -177.70(15)
O2 C1 C6 C5 175.89(12)
C2 C1 C6 C5 -2.9(2)
O2 C1 C6 C7 -5.54(19)
C2 C1 C6 C7 175.62(13)
C5 C6 C7 O1 0.0(3)
C1 C6 C7 O1 -178.53(16)
C1 O2 C8 C9 -173.38(11)
O2 C8 C9 C10 -149.36(14)
O2 C8 C9 C17 28.70(17)
C17 C9 C10 C11 -177.54(15)
C8 C9 C10 C11 0.5(3)
C9 C10 C11 C16 -37.5(2)
C9 C10 C11 C12 143.27(17)
C16 C11 C12 C13 1.2(2)
C10 C11 C12 C13 -179.48(15)
C16 C11 C12 Cl1 179.72(12)
C10 C11 C12 Cl1 -1.0(2)
C11 C12 C13 C14 -0.4(3)
Cl1 C12 C13 C14 -178.89(14)
C12 C13 C14 C15 -0.3(3)
C13 C14 C15 C16 0.2(3)
C14 C15 C16 C11 0.7(3)
C12 C11 C16 C15 -1.4(2)
C10 C11 C16 C15 179.34(15)
C10 C9 C17 N1 36(6)
C8 C9 C17 N1 -142(6)

loop_
_cod_related_entry_id
_cod_related_entry_database
_cod_related_entry_code
1 ChemSpider 30657571
